data_7247532
loop_
_publ_author_name
'Chandu, Palasetty'
'Biswas, Sourabh'
'Garai, Sumit'
'Sureshkumar, Devarajulu'

_publ_section_title
;
 Diastereoselective organophotocatalytic hydrosulfonylation of
 cyclopropenes
;
_journal_issue 22
_journal_name_full 'Green Chemistry'
_journal_page_first 9086
_journal_page_last 9091
_journal_paper_doi 10.1039/D3GC03303A
_journal_volume 25
_journal_year 2023
_chemical_formula_moiety 'C20 H22 O6 S'
_chemical_formula_sum 'C20 H22 O6 S'
_chemical_formula_weight 390.43
_space_group_crystal_system triclinic
_space_group_IT_number 2
_space_group_name_Hall '-P 1'
_space_group_name_H-M_alt 'P -1'
_atom_sites_solution_hydrogens geom
_atom_sites_solution_primary dual
_audit_creation_date 2023-07-31
_audit_creation_method
;
Olex2 1.3-ac4
(compiled 2019.04.23 svn.r3594 for Rigaku Oxford Diffraction, GUI svn.r5739)
;
_audit_update_record
;
2023-07-31 deposited with the CCDC.	2023-10-18 downloaded from the CCDC.
;
_cell_angle_alpha 94.727(2)
_cell_angle_beta 94.995(3)
_cell_angle_gamma 90.152(2)
_cell_formula_units_Z 4
_cell_length_a 5.7239(2)
_cell_length_b 16.0544(4)
_cell_length_c 20.5787(7)
_cell_measurement_reflns_used 13684
_cell_measurement_temperature 100(5)
_cell_measurement_theta_max 26.8860
_cell_measurement_theta_min 1.9940
_cell_volume 1877.37(10)
_computing_cell_refinement 'CrysAlisPro 1.171.41.93a (Rigaku OD, 2020)'
_computing_data_collection 'CrysAlisPro 1.171.41.93a (Rigaku OD, 2020)'
_computing_data_reduction 'CrysAlisPro 1.171.41.93a (Rigaku OD, 2020)'
_computing_molecular_graphics 'Olex2 (Dolomanov et al., 2009)'
_computing_publication_material 'Olex2 (Dolomanov et al., 2009)'
_computing_structure_refinement 'ShelXL (Sheldrick, 2015)'
_computing_structure_solution 'ShelXT (Sheldrick, 2015)'
_diffrn_ambient_environment N~2~
_diffrn_ambient_temperature 100(5)
_diffrn_detector 'Hybrid Pixel Array Detector'
_diffrn_detector_area_resol_mean 10.0000
_diffrn_detector_type HyPix3000
_diffrn_measured_fraction_theta_full 0.952
_diffrn_measured_fraction_theta_max 0.886
_diffrn_measurement_details
;
List of Runs (angles in degrees, time in seconds):

  # Type    Start    End  Width  t~exp~   \w     \q     \k     \f   Frames
#--------------------------------------------------------------------------
  1  \w    -82.00 -10.00   0.25   16.55    --  -12.09 -25.00 143.00  288
  2  \w      3.00  60.00   0.25   16.55    --  -12.09  25.00 -53.00  228
  3  \w    -57.00 -27.00   0.25   16.55    --   12.13 -25.00 143.00  120
  4  \w    -16.00   9.00   0.25   16.55    --   12.13 -25.00 143.00  100
  5  \w    -28.00  15.00   0.25   16.55    --  -12.09  38.00 -90.00  172
  6  \w    -28.00  56.00   0.25   16.55    --  -12.09  38.00   0.00  336
  7  \w    -77.00 -38.00   0.25   16.55    --  -12.09 -38.00-120.00  156
  8  \w     21.00  55.00   0.25   16.55    --  -12.09  38.00 -90.00  136
  9  \w    -47.00  16.00   0.25   16.55    --  -12.09 -77.00 120.00  252
 10  \w    -23.00  16.00   0.25   16.55    --  -12.09 -99.00 -90.00  156
 11  \w    -23.00  20.00   0.25   16.55    --  -12.09 -99.00 -30.00  172
 12  \w    -15.00  16.00   0.25   16.55    --  -12.09 -99.00-180.00  124
 13  \w    -18.00  21.00   0.25   16.55    --  -12.09 -99.00 -60.00  156
 14  \w    -26.00  50.00   0.25   16.55    --  -12.09  38.00 -30.00  304
 15  \w     58.00  84.00   0.25   16.55    --   12.13  19.00  60.00  104
 16  \w    -62.00   1.00   0.25   16.55    --   12.13 -19.00-150.00  252
 17  \w    -13.00  54.00   0.25   16.55    --   12.13  19.00  60.00  268
 18  \w    -22.00  48.00   0.25   16.55    --   12.13 -99.00  60.00  280
 19  \w     54.00  79.00   0.25   16.55    --   12.13  57.00 -60.00  100
;
_diffrn_measurement_device 'four-circle diffractometer'
_diffrn_measurement_device_type 'XtaLAB Synergy, Dualflex, HyPix3000'
_diffrn_measurement_method '\w scans'
_diffrn_orient_matrix_type 'CrysAlisPro convention (1999,Acta A55,543-557)'
_diffrn_orient_matrix_UB_11 -0.0271282000
_diffrn_orient_matrix_UB_12 -0.0424669000
_diffrn_orient_matrix_UB_13 0.0034144000
_diffrn_orient_matrix_UB_21 -0.0175490000
_diffrn_orient_matrix_UB_22 0.0101760000
_diffrn_orient_matrix_UB_23 0.0334108000
_diffrn_orient_matrix_UB_31 -0.1201285000
_diffrn_orient_matrix_UB_32 0.0076492000
_diffrn_orient_matrix_UB_33 -0.0088006000
_diffrn_radiation_monochromator mirror
_diffrn_radiation_probe x-ray
_diffrn_radiation_type 'Mo K\a'
_diffrn_radiation_wavelength 0.71073
_diffrn_reflns_av_R_equivalents 0.0456
_diffrn_reflns_av_unetI/netI 0.0537
_diffrn_reflns_Laue_measured_fraction_full 0.952
_diffrn_reflns_Laue_measured_fraction_max 0.886
_diffrn_reflns_limit_h_max 7
_diffrn_reflns_limit_h_min -7
_diffrn_reflns_limit_k_max 20
_diffrn_reflns_limit_k_min -20
_diffrn_reflns_limit_l_max 25
_diffrn_reflns_limit_l_min -25
_diffrn_reflns_number 25421
_diffrn_reflns_point_group_measured_fraction_full 0.952
_diffrn_reflns_point_group_measured_fraction_max 0.886
_diffrn_reflns_theta_full 25.242
_diffrn_reflns_theta_max 27.131
_diffrn_reflns_theta_min 1.994
_diffrn_source 'micro-focus sealed X-ray tube'
_diffrn_source_type 'PhotonJet (Mo) X-ray Source'
_exptl_absorpt_coefficient_mu 0.207
_exptl_absorpt_correction_T_max 1.00000
_exptl_absorpt_correction_T_min 0.82899
_exptl_absorpt_correction_type multi-scan
_exptl_absorpt_process_details
;
CrysAlisPro 1.171.41.93a (Rigaku Oxford Diffraction, 2020)
Empirical absorption correction using spherical harmonics,
implemented in SCALE3 ABSPACK scaling algorithm.
;
_exptl_crystal_colour 'clear whiteish white'
_exptl_crystal_colour_lustre clear
_exptl_crystal_colour_modifier whiteish
_exptl_crystal_colour_primary white
_exptl_crystal_density_diffrn 1.381
_exptl_crystal_description needle
_exptl_crystal_F_000 824
_exptl_crystal_size_max 0.7
_exptl_crystal_size_mid 0.2
_exptl_crystal_size_min 0.1
_refine_diff_density_max 2.306
_refine_diff_density_min -0.842
_refine_diff_density_rms 0.226
_refine_ls_extinction_coef 0.001(2)
_refine_ls_extinction_expression Fc^*^=kFc[1+0.001xFc^2^\l^3^/sin(2\q)]^-1/4^
_refine_ls_extinction_method 'SHELXL-2018/3 (Sheldrick 2018)'
_refine_ls_goodness_of_fit_ref 1.103
_refine_ls_hydrogen_treatment constr
_refine_ls_matrix_type full
_refine_ls_number_parameters 494
_refine_ls_number_reflns 7374
_refine_ls_number_restraints 0
_refine_ls_restrained_S_all 1.103
_refine_ls_R_factor_all 0.1966
_refine_ls_R_factor_gt 0.1794
_refine_ls_shift/su_max 0.011
_refine_ls_shift/su_mean 0.000
_refine_ls_structure_factor_coef Fsqd
_refine_ls_weighting_details 'w=1/[\s^2^(Fo^2^)+(0.1636P)^2^+53.8824P] where P=(Fo^2^+2Fc^2^)/3'
_refine_ls_weighting_scheme calc
_refine_ls_wR_factor_gt 0.4517
_refine_ls_wR_factor_ref 0.4613
_reflns_Friedel_coverage 0.000
_reflns_number_gt 5890
_reflns_number_total 7374
_reflns_threshold_expression 'I > 2\s(I)'
_cod_data_source_file d3gc03303a2.cif
_cod_data_source_block pc-sub01_test1
_cod_depositor_comments
;
Adding full bibliography for 7247529--7247533.cif.

2024-12-16
Z value and formula fixed to values more according to usual
chemical conventions.                 miguel
;
_cod_original_formula_sum 'C40 H44 O12 S2'
_cod_original_formula_weight 780.87
_cod_original_formula_moiety '2(C20 H22 O6 S)'
_cod_original_formula_units_Z 2
_cod_database_code 7247532
_shelx_shelxl_version_number 2018/3
_chemical_oxdiff_formula 'C20 H22 O6 S '
_chemical_oxdiff_usercomment 100K
_shelx_space_group_comment
;
The symmetry employed for this shelxl refinement is uniquely defined
by the following loop, which should always be used as a source of
symmetry information in preference to the above space-group names.
They are only intended as comments.
;
_reflns_odcompleteness_completeness 93.95
_reflns_odcompleteness_iscentric 1
_reflns_odcompleteness_theta 26.32
_olex2_refinement_description
;
1. Others
 Fixed Uiso: H00F(0.021) H00H(0.024) H00J(0.024) H00K(0.03) H00M(0.029)
 H00P(0.024) H00Q(0.027) H00S(0.029) H00T(0.024) H00U(0.03) H00V(0.024)
 H00Z(0.035) H01A(0.027) H01B(0.027) H012(0.027) H013(0.026) H01M(0.03)
 H01N(0.03) H015(0.031) H016(0.026) H017(0.034) H018(0.032) H019(0.034)
 H01C(0.033) H01O(0.026) H01P(0.031) H01D(0.048) H01E(0.048) H01F(0.048)
 H01Q(0.05) H01R(0.05) H01S(0.05) H01T(0.048) H01U(0.048) H01V(0.048)
 H01G(0.054) H01H(0.054) H01I(0.054) H01W(0.056) H01X(0.056) H01Y(0.056)
 H01J(0.059) H01K(0.059) H01L(0.059)
 Fixed X: H00F(-0.221495) H00H(-0.369956) H00J(0.241982) H00K(0.315375)
 H00M(0.920885) H00P(0.282974) H00Q(0.912723) H00S(0.336569) H00T(0.195665)
 H00U(0.311801) H00V(-0.370817) H00Z(-0.01106) H01A(-0.042905) H01B(0.139114)
 H012(0.296543) H013(0.506553) H01M(0.679347) H01N(0.821835) H015(0.94568)
 H016(0.804487) H017(0.374545) H018(0.357897) H019(-0.35727) H01C(-0.191436)
 H01O(1.009662) H01P(0.603239) H01D(0.284713) H01E(0.32186) H01F(0.542934)
 H01Q(1.07785) H01R(1.10593) H01S(1.328989) H01T(0.671408) H01U(0.650187)
 H01V(0.422696) H01G(0.16954) H01H(0.411196) H01I(0.168399) H01W(0.912102)
 H01X(0.656481) H01Y(0.727037) H01J(0.392467) H01K(0.240622) H01L(0.144987)
 Fixed Y: H00F(0.791357) H00H(0.660514) H00J(0.806781) H00K(0.970836)
 H00M(0.941524) H00P(0.804527) H00Q(0.787263) H00S(0.830804) H00T(0.8463)
 H00U(0.570446) H00V(0.693271) H00Z(0.481202) H01A(0.909781) H01B(0.852882)
 H012(0.706168) H013(0.699135) H01M(0.592861) H01N(0.66019) H015(0.803353)
 H016(0.673788) H017(0.739589) H018(0.919479) H019(0.527034) H01C(0.591785)
 H01O(0.717015) H01P(1.024637) H01D(0.65414) H01E(0.586964) H01F(0.635684)
 H01Q(0.470964) H01R(0.509768) H01S(0.503631) H01T(0.872293) H01U(0.796488)
 H01V(0.827905) H01G(0.96069) H01H(0.996882) H01I(1.019315) H01W(0.94986)
 H01X(0.990158) H01Y(0.929924) H01J(0.601742) H01K(0.535188) H01L(0.569535)
 Fixed Z: H00F(0.689295) H00H(0.70058) H00J(0.161246) H00K(0.306213)
 H00M(0.219103) H00P(0.690553) H00Q(0.046031) H00S(0.333711) H00T(0.917679)
 H00U(0.812169) H00V(0.864969) H00Z(0.793194) H01A(0.748694) H01B(0.7877)
 H012(0.776798) H013(0.330098) H01M(0.265121) H01N(0.231165) H015(0.247507)
 H016(0.101526) H017(0.975426) H018(0.104362) H019(0.738457) H01C(0.926861)
 H01O(0.338447) H01P(0.247414) H01D(0.51193) H01E(0.565108) H01F(0.543491)
 H01Q(0.382282) H01R(0.456742) H01S(0.414857) H01T(0.492375) H01U(0.537447)
 H01V(0.495918) H01G(0.524915) H01H(0.561544) H01I(0.591661) H01W(0.056441)
 H01X(0.055102) H01Y(-0.005834) H01J(1.00508) H01K(0.956592) H01L(1.024442)
;
_olex2_submission_special_instructions 'No special instructions were received'
_oxdiff_exptl_absorpt_empirical_details
;
Empirical correction (ABSPACK) includes:
- Absorption correction using spherical harmonics
- Frame scaling
;
_oxdiff_exptl_absorpt_empirical_full_max 1.916
_oxdiff_exptl_absorpt_empirical_full_min 0.625

loop_
_space_group_symop_operation_xyz
'x, y, z'
'-x, -y, -z'

loop_
_atom_site_label
_atom_site_type_symbol
_atom_site_fract_x
_atom_site_fract_y
_atom_site_fract_z
_atom_site_U_iso_or_equiv
_atom_site_adp_type
_atom_site_occupancy
_atom_site_site_symmetry_order
_atom_site_calc_flag
_atom_site_refinement_flags_posn
_atom_site_refinement_flags_adp
_atom_site_refinement_flags_occupancy
_atom_site_disorder_assembly
_atom_site_disorder_group
S001 S -0.2162(4) 0.85461(14) 0.83317(12) 0.0201(6) Uani 1 1 d . . . . .
S002 S 0.4444(5) 0.64911(15) 0.18483(13) 0.0226(6) Uani 1 1 d . . . . .
O003 O 0.3515(12) 0.7054(4) 0.6036(4) 0.0225(15) Uani 1 1 d . . . . .
O004 O -0.4510(12) 0.8288(4) 0.8067(4) 0.0259(16) Uani 1 1 d . . . . .
O005 O 0.2758(13) 0.9020(4) 0.6051(4) 0.0245(16) Uani 1 1 d . . . . .
O006 O -0.1875(13) 0.9355(4) 0.8687(4) 0.0270(17) Uani 1 1 d . . . . .
O007 O -0.1029(12) 0.9156(5) 0.6263(4) 0.0266(17) Uani 1 1 d . . . . .
O008 O -0.0372(13) 0.6968(4) 0.5818(4) 0.0263(16) Uani 1 1 d . . . . .
O009 O 1.1102(13) 0.5950(4) 0.3918(4) 0.0257(16) Uani 1 1 d . . . . .
O00A O 0.2223(13) 0.6679(5) 0.2125(4) 0.0296(17) Uani 1 1 d . . . . .
O00B O 0.6396(13) 0.7601(5) 0.4416(4) 0.0276(17) Uani 1 1 d . . . . .
O00C O 0.4640(15) 0.5705(4) 0.1457(4) 0.0317(18) Uani 1 1 d . . . . .
O00D O 0.7239(14) 0.5695(5) 0.3895(5) 0.037(2) Uani 1 1 d . . . . .
O00E O 1.0084(14) 0.8114(5) 0.4417(4) 0.038(2) Uani 1 1 d . . . . .
C00F C -0.0627(16) 0.7851(6) 0.7127(5) 0.0175(19) Uani 1 1 d . . . . .
H00F H -0.221495 0.791357 0.689295 0.021 Uiso 1 1 calc R . . . .
C00G C -0.0435(19) 0.6969(6) 0.7362(5) 0.022(2) Uani 1 1 d . . . . .
C00H C -0.2313(17) 0.6430(6) 0.7242(5) 0.020(2) Uani 1 1 d . . . . .
H00H H -0.369956 0.660514 0.700580 0.024 Uiso 1 1 calc R . . . .
C00I C 0.6369(18) 0.8038(6) 0.2921(5) 0.022(2) Uani 1 1 d . . . . .
C00J C 0.3793(17) 0.8030(6) 0.1384(5) 0.020(2) Uani 1 1 d . . . . .
H00J H 0.241982 0.806781 0.161246 0.024 Uiso 1 1 calc R . . . .
C00K C 0.4418(18) 0.9367(6) 0.2937(5) 0.025(2) Uani 1 1 d . . . . .
H00K H 0.315375 0.970836 0.306213 0.030 Uiso 1 1 calc R . . . .
C00L C 0.5123(17) 0.7306(6) 0.1375(5) 0.020(2) Uani 1 1 d . . . . .
C00M C 0.8019(18) 0.9191(6) 0.2422(5) 0.024(2) Uani 1 1 d . . . . .
H00M H 0.920885 0.941524 0.219103 0.029 Uiso 1 1 calc R . . . .
C00N C 0.1123(18) 0.6544(6) 0.9549(5) 0.023(2) Uani 1 1 d . . . . .
C00O C 0.0806(18) 0.8808(6) 0.6304(5) 0.021(2) Uani 1 1 d . . . . .
C00P C 0.1256(17) 0.8001(6) 0.6652(5) 0.020(2) Uani 1 1 d . . . . .
H00P H 0.282974 0.804527 0.690553 0.024 Uiso 1 1 calc R . . . .
C00Q C 0.7794(17) 0.7917(6) 0.0705(5) 0.023(2) Uani 1 1 d . . . . .
H00Q H 0.912723 0.787263 0.046031 0.027 Uiso 1 1 calc R . . . .
C00R C 0.6560(18) 0.8661(6) 0.0728(5) 0.024(2) Uani 1 1 d . . . . .
C00S C 0.4546(19) 0.8530(6) 0.3101(5) 0.024(2) Uani 1 1 d . . . . .
H00S H 0.336569 0.830804 0.333711 0.029 Uiso 1 1 calc R . . . .
C00T C 0.1184(17) 0.7940(6) 0.9182(5) 0.020(2) Uani 1 1 d . . . . .
H00T H 0.195665 0.846300 0.917679 0.024 Uiso 1 1 calc R . . . .
C00U C 0.1717(19) 0.5890(6) 0.7898(5) 0.025(2) Uani 1 1 d . . . . .
H00U H 0.311801 0.570446 0.812169 0.030 Uiso 1 1 calc R . . . .
C00V C -0.2198(17) 0.7032(6) 0.8873(5) 0.020(2) Uani 1 1 d . . . . .
H00V H -0.370817 0.693271 0.864969 0.024 Uiso 1 1 calc R . . . .
C00W C 0.8894(18) 0.6145(6) 0.3818(5) 0.024(2) Uani 1 1 d . . . . .
C00X C 0.848(2) 0.7642(6) 0.4200(5) 0.027(2) Uani 1 1 d . . . . .
C00Y C -0.1015(16) 0.7791(6) 0.8846(5) 0.0164(18) Uani 1 1 d . . . . .
C00Z C -0.019(2) 0.5359(6) 0.7787(6) 0.029(2) Uani 1 1 d . . . . .
H00Z H -0.011060 0.481202 0.793194 0.035 Uiso 1 1 calc R . . . .
C010 C 0.1279(18) 0.7269(6) 0.6116(5) 0.022(2) Uani 1 1 d . . . . .
C011 C -0.0248(19) 0.8556(6) 0.7682(5) 0.022(2) Uani 1 1 d . . . . .
H01A H -0.042905 0.909781 0.748694 0.027 Uiso 1 1 calc R . . . .
H01B H 0.139114 0.852882 0.787700 0.027 Uiso 1 1 calc R . . . .
C012 C 0.1635(19) 0.6701(6) 0.7689(5) 0.022(2) Uani 1 1 d . . . . .
H012 H 0.296543 0.706168 0.776798 0.027 Uiso 1 1 calc R . . . .
C013 C 0.6517(18) 0.7128(6) 0.3092(5) 0.022(2) Uani 1 1 d . . . . .
H013 H 0.506553 0.699135 0.330098 0.026 Uiso 1 1 calc R . . . .
C014 C 0.6713(19) 0.6496(6) 0.2495(5) 0.025(2) Uani 1 1 d . . . . .
H01M H 0.679347 0.592861 0.265121 0.030 Uiso 1 1 calc R . . . .
H01N H 0.821835 0.660190 0.231165 0.030 Uiso 1 1 calc R . . . .
C015 C 0.816(2) 0.8369(6) 0.2586(5) 0.026(2) Uani 1 1 d . . . . .
H015 H 0.945680 0.803353 0.247507 0.031 Uiso 1 1 calc R . . . .
C016 C 0.7150(16) 0.7236(6) 0.1028(5) 0.022(2) Uani 1 1 d . . . . .
H016 H 0.804487 0.673788 0.101526 0.026 Uiso 1 1 calc R . . . .
C017 C 0.2236(19) 0.7303(7) 0.9529(5) 0.028(2) Uani 1 1 d . . . . .
H017 H 0.374545 0.739589 0.975426 0.034 Uiso 1 1 calc R . . . .
C018 C 0.4504(19) 0.8705(7) 0.1050(5) 0.026(2) Uani 1 1 d . . . . .
H018 H 0.357897 0.919479 0.104362 0.032 Uiso 1 1 calc R . . . .
C019 C -0.224(2) 0.5628(6) 0.7460(6) 0.029(2) Uani 1 1 d . . . . .
H019 H -0.357270 0.527034 0.738457 0.034 Uiso 1 1 calc R . . . .
C01A C -0.110(2) 0.6428(6) 0.9235(5) 0.027(2) Uani 1 1 d . . . . .
H01C H -0.191436 0.591785 0.926861 0.033 Uiso 1 1 calc R . . . .
C01B C 0.8645(18) 0.7032(6) 0.3593(5) 0.022(2) Uani 1 1 d . . . . .
H01O H 1.009662 0.717015 0.338447 0.026 Uiso 1 1 calc R . . . .
C01C C 0.6134(19) 0.9688(6) 0.2593(5) 0.026(2) Uani 1 1 d . . . . .
H01P H 0.603239 1.024637 0.247414 0.031 Uiso 1 1 calc R . . . .
C01D C 0.377(2) 0.6403(7) 0.5519(6) 0.032(3) Uani 1 1 d . . . . .
H01D H 0.284713 0.654140 0.511930 0.048 Uiso 1 1 calc GR . . . .
H01E H 0.321860 0.586964 0.565108 0.048 Uiso 1 1 calc GR . . . .
H01F H 0.542934 0.635684 0.543491 0.048 Uiso 1 1 calc GR . . . .
C01E C 1.160(2) 0.5133(7) 0.4131(6) 0.033(3) Uani 1 1 d . . . . .
H01Q H 1.077850 0.470964 0.382282 0.050 Uiso 1 1 calc GR . . . .
H01R H 1.105930 0.509768 0.456742 0.050 Uiso 1 1 calc GR . . . .
H01S H 1.328989 0.503631 0.414857 0.050 Uiso 1 1 calc GR . . . .
C01F C 0.592(2) 0.8190(7) 0.4963(5) 0.032(3) Uani 1 1 d . . . . .
H01T H 0.671408 0.872293 0.492375 0.048 Uiso 1 1 calc GR . . . .
H01U H 0.650187 0.796488 0.537447 0.048 Uiso 1 1 calc GR . . . .
H01V H 0.422696 0.827905 0.495918 0.048 Uiso 1 1 calc GR . . . .
C01G C 0.254(2) 0.9758(7) 0.5677(6) 0.036(3) Uani 1 1 d . . . . .
H01G H 0.169540 0.960690 0.524915 0.054 Uiso 1 1 calc GR . . . .
H01H H 0.411196 0.996882 0.561544 0.054 Uiso 1 1 calc GR . . . .
H01I H 0.168399 1.019315 0.591661 0.054 Uiso 1 1 calc GR . . . .
C01H C 0.746(2) 0.9405(7) 0.0419(6) 0.037(3) Uani 1 1 d . . . . .
H01W H 0.912102 0.949860 0.056441 0.056 Uiso 1 1 calc GR . . . .
H01X H 0.656481 0.990158 0.055102 0.056 Uiso 1 1 calc GR . . . .
H01Y H 0.727037 0.929924 -0.005834 0.056 Uiso 1 1 calc GR . . . .
C01I C 0.233(2) 0.5841(8) 0.9882(7) 0.039(3) Uani 1 1 d . . . . .
H01J H 0.392467 0.601742 1.005080 0.059 Uiso 1 1 calc GR . . . .
H01K H 0.240622 0.535188 0.956592 0.059 Uiso 1 1 calc GR . . . .
H01L H 0.144987 0.569535 1.024442 0.059 Uiso 1 1 calc GR . . . .

loop_
_atom_site_aniso_label
_atom_site_aniso_U_11
_atom_site_aniso_U_22
_atom_site_aniso_U_33
_atom_site_aniso_U_23
_atom_site_aniso_U_13
_atom_site_aniso_U_12
S001 0.0177(12) 0.0159(11) 0.0265(13) 0.0001(9) 0.0026(10) 0.0013(9)
S002 0.0199(13) 0.0160(11) 0.0314(14) 0.0006(9) 0.0007(10) -0.0032(9)
O003 0.015(3) 0.018(3) 0.034(4) -0.004(3) 0.005(3) 0.004(3)
O004 0.015(4) 0.024(4) 0.039(4) 0.004(3) 0.002(3) -0.007(3)
O005 0.021(4) 0.015(3) 0.039(4) 0.007(3) 0.008(3) 0.002(3)
O006 0.027(4) 0.019(3) 0.034(4) -0.009(3) 0.007(3) -0.003(3)
O007 0.014(4) 0.028(4) 0.038(4) 0.006(3) 0.002(3) 0.012(3)
O008 0.017(4) 0.026(4) 0.036(4) -0.001(3) 0.006(3) 0.004(3)
O009 0.021(4) 0.023(4) 0.034(4) 0.004(3) 0.005(3) 0.009(3)
O00A 0.019(4) 0.025(4) 0.046(5) 0.007(3) 0.008(3) -0.003(3)
O00B 0.024(4) 0.030(4) 0.028(4) -0.001(3) 0.003(3) 0.004(3)
O00C 0.044(5) 0.015(3) 0.034(4) -0.005(3) -0.002(4) -0.002(3)
O00D 0.021(4) 0.036(4) 0.057(5) 0.017(4) 0.008(4) -0.003(3)
O00E 0.024(4) 0.032(4) 0.054(5) -0.007(4) -0.009(4) -0.005(3)
C00F 0.009(4) 0.016(4) 0.028(5) -0.002(4) 0.001(4) -0.001(3)
C00G 0.029(6) 0.017(4) 0.019(5) -0.004(4) -0.001(4) -0.006(4)
C00H 0.014(5) 0.019(4) 0.027(5) -0.005(4) 0.003(4) -0.004(4)
C00I 0.017(5) 0.016(4) 0.031(5) -0.001(4) -0.001(4) -0.002(4)
C00J 0.012(5) 0.021(5) 0.027(5) -0.002(4) 0.004(4) -0.001(4)
C00K 0.014(5) 0.019(5) 0.039(6) -0.006(4) -0.009(4) 0.000(4)
C00L 0.016(5) 0.016(4) 0.028(5) 0.003(4) 0.002(4) -0.001(4)
C00M 0.018(5) 0.021(5) 0.031(5) 0.000(4) -0.002(4) -0.008(4)
C00N 0.019(5) 0.024(5) 0.027(5) -0.001(4) 0.004(4) 0.001(4)
C00O 0.018(5) 0.021(5) 0.024(5) -0.008(4) 0.007(4) -0.002(4)
C00P 0.017(5) 0.018(4) 0.023(5) -0.002(4) 0.001(4) -0.006(4)
C00Q 0.012(5) 0.030(5) 0.027(5) 0.005(4) 0.001(4) 0.001(4)
C00R 0.017(5) 0.024(5) 0.029(5) 0.000(4) -0.005(4) -0.006(4)
C00S 0.023(5) 0.020(5) 0.027(5) -0.004(4) 0.002(4) 0.003(4)
C00T 0.010(4) 0.026(5) 0.025(5) -0.003(4) 0.004(4) -0.002(4)
C00U 0.020(5) 0.020(5) 0.034(6) 0.004(4) -0.003(4) 0.002(4)
C00V 0.010(4) 0.020(5) 0.030(5) -0.002(4) 0.003(4) -0.004(4)
C00W 0.017(5) 0.025(5) 0.031(5) 0.008(4) 0.001(4) -0.003(4)
C00X 0.030(6) 0.020(5) 0.032(6) 0.006(4) -0.002(5) -0.002(4)
C00Y 0.011(4) 0.016(4) 0.023(5) 0.002(3) 0.005(4) 0.005(3)
C00Z 0.033(6) 0.015(5) 0.039(6) 0.003(4) 0.008(5) 0.001(4)
C010 0.025(5) 0.019(5) 0.022(5) 0.002(4) -0.002(4) 0.001(4)
C011 0.028(6) 0.014(4) 0.025(5) 0.004(4) 0.002(4) -0.006(4)
C012 0.025(5) 0.017(4) 0.024(5) -0.003(4) 0.005(4) -0.001(4)
C013 0.018(5) 0.013(4) 0.034(5) -0.003(4) 0.003(4) -0.001(4)
C014 0.020(5) 0.018(5) 0.037(6) 0.000(4) 0.004(4) -0.005(4)
C015 0.028(6) 0.021(5) 0.029(5) -0.002(4) 0.001(5) -0.002(4)
C016 0.007(4) 0.025(5) 0.033(5) 0.003(4) 0.000(4) 0.001(4)
C017 0.020(5) 0.035(6) 0.029(5) 0.002(4) -0.004(4) -0.005(4)
C018 0.024(5) 0.026(5) 0.028(5) -0.002(4) -0.001(4) 0.000(4)
C019 0.027(6) 0.018(5) 0.042(6) -0.007(4) 0.016(5) -0.003(4)
C01A 0.027(6) 0.020(5) 0.034(6) -0.002(4) -0.002(5) -0.007(4)
C01B 0.016(5) 0.019(5) 0.031(5) 0.002(4) 0.003(4) 0.005(4)
C01C 0.026(6) 0.016(4) 0.032(6) 0.002(4) -0.007(5) -0.003(4)
C01D 0.026(6) 0.022(5) 0.045(7) -0.013(5) 0.001(5) 0.002(4)
C01E 0.032(6) 0.029(6) 0.039(6) 0.007(5) -0.002(5) 0.012(5)
C01F 0.037(7) 0.029(6) 0.030(6) -0.001(4) 0.007(5) 0.006(5)
C01G 0.049(8) 0.020(5) 0.039(6) 0.013(5) -0.004(6) 0.002(5)
C01H 0.045(7) 0.035(6) 0.031(6) 0.009(5) -0.006(5) -0.010(5)
C01I 0.038(7) 0.033(6) 0.048(7) 0.017(5) -0.001(6) 0.003(5)

loop_
_atom_type_symbol
_atom_type_description
_atom_type_scat_dispersion_real
_atom_type_scat_dispersion_imag
_atom_type_scat_source
C C 0.0033 0.0016 'International Tables Vol C Tables 4.2.6.8 and 6.1.1.4'
H H 0.0000 0.0000 'International Tables Vol C Tables 4.2.6.8 and 6.1.1.4'
O O 0.0106 0.0060 'International Tables Vol C Tables 4.2.6.8 and 6.1.1.4'
S S 0.1246 0.1234 'International Tables Vol C Tables 4.2.6.8 and 6.1.1.4'

loop_
_geom_angle_atom_site_label_1
_geom_angle_atom_site_label_2
_geom_angle_atom_site_label_3
_geom_angle
_geom_angle_site_symmetry_1
_geom_angle_site_symmetry_3
_geom_angle_publ_flag
O004 S001 C00Y 108.8(4) . . ?
O004 S001 C011 110.1(5) . . ?
O006 S001 O004 117.9(5) . . ?
O006 S001 C00Y 108.2(5) . . ?
O006 S001 C011 105.4(4) . . ?
C00Y S001 C011 105.9(5) . . ?
O00A S002 C00L 108.5(5) . . ?
O00A S002 C014 109.0(5) . . ?
O00C S002 O00A 118.3(5) . . ?
O00C S002 C00L 108.3(5) . . ?
O00C S002 C014 106.1(5) . . ?
C00L S002 C014 106.1(5) . . ?
C010 O003 C01D 114.5(8) . . ?
C00O O005 C01G 114.5(9) . . ?
C00W O009 C01E 116.7(9) . . ?
C00X O00B C01F 117.0(9) . . ?
C00G C00F C00P 111.0(8) . . ?
C00G C00F C011 113.9(8) . . ?
C011 C00F C00P 105.4(7) . . ?
C00H C00G C00F 119.6(9) . . ?
C00H C00G C012 119.3(9) . . ?
C012 C00G C00F 121.1(9) . . ?
C00G C00H C019 121.5(10) . . ?
C00S C00I C013 120.5(9) . . ?
C00S C00I C015 120.3(9) . . ?
C015 C00I C013 119.1(9) . . ?
C00L C00J C018 119.2(9) . . ?
C01C C00K C00S 119.9(10) . . ?
C00J C00L S002 120.3(8) . . ?
C00J C00L C016 121.0(9) . . ?
C016 C00L S002 118.5(7) . . ?
C015 C00M C01C 120.3(10) . . ?
C017 C00N C01A 118.6(10) . . ?
C017 C00N C01I 121.0(10) . . ?
C01A C00N C01I 120.3(10) . . ?
O005 C00O C00P 108.7(8) . . ?
O007 C00O O005 127.0(10) . . ?
O007 C00O C00P 124.2(9) . . ?
C00O C00P C00F 112.0(8) . . ?
C00O C00P C010 107.4(8) . . ?
C010 C00P C00F 110.7(8) . . ?
C00R C00Q C016 122.4(10) . . ?
C00Q C00R C018 118.6(9) . . ?
C00Q C00R C01H 120.1(10) . . ?
C018 C00R C01H 121.2(10) . . ?
C00I C00S C00K 120.0(10) . . ?
C00Y C00T C017 118.8(9) . . ?
C00Z C00U C012 121.3(10) . . ?
C01A C00V C00Y 118.3(9) . . ?
O009 C00W C01B 110.7(8) . . ?
O00D C00W O009 125.3(10) . . ?
O00D C00W C01B 124.0(10) . . ?
O00B C00X C01B 110.7(9) . . ?
O00E C00X O00B 126.8(11) . . ?
O00E C00X C01B 122.4(11) . . ?
C00T C00Y S001 118.3(7) . . ?
C00T C00Y C00V 120.8(9) . . ?
C00V C00Y S001 120.7(7) . . ?
C00U C00Z C019 119.4(10) . . ?
O003 C010 C00P 109.2(8) . . ?
O008 C010 O003 125.5(9) . . ?
O008 C010 C00P 125.2(10) . . ?
C00F C011 S001 116.4(7) . . ?
C00G C012 C00U 119.0(9) . . ?
C00I C013 C014 113.7(9) . . ?
C00I C013 C01B 109.3(8) . . ?
C014 C013 C01B 109.1(8) . . ?
C013 C014 S002 117.3(8) . . ?
C00M C015 C00I 119.4(10) . . ?
C00Q C016 C00L 118.0(9) . . ?
C00N C017 C00T 121.3(10) . . ?
C00R C018 C00J 120.6(10) . . ?
C00Z C019 C00H 119.5(10) . . ?
C00N C01A C00V 122.2(9) . . ?
C00W C01B C013 113.4(8) . . ?
C00X C01B C00W 108.1(8) . . ?
C00X C01B C013 110.5(8) . . ?
C00K C01C C00M 120.0(9) . . ?

loop_
_geom_bond_atom_site_label_1
_geom_bond_atom_site_label_2
_geom_bond_distance
_geom_bond_site_symmetry_2
_geom_bond_publ_flag
S001 O004 1.452(7) . ?
S001 O006 1.439(7) . ?
S001 C00Y 1.765(9) . ?
S001 C011 1.802(11) . ?
S002 O00A 1.460(8) . ?
S002 O00C 1.451(7) . ?
S002 C00L 1.756(10) . ?
S002 C014 1.776(11) . ?
O003 C010 1.347(13) . ?
O003 C01D 1.446(12) . ?
O005 C00O 1.328(12) . ?
O005 C01G 1.465(12) . ?
O007 C00O 1.190(12) . ?
O008 C010 1.162(12) . ?
O009 C00W 1.306(13) . ?
O009 C01E 1.437(12) . ?
O00B C00X 1.313(14) . ?
O00B C01F 1.453(13) . ?
O00D C00W 1.220(13) . ?
O00E C00X 1.218(13) . ?
C00F C00G 1.535(13) . ?
C00F C00P 1.547(14) . ?
C00F C011 1.541(13) . ?
C00G C00H 1.371(13) . ?
C00G C012 1.398(15) . ?
C00H C019 1.396(14) . ?
C00I C00S 1.369(15) . ?
C00I C013 1.532(13) . ?
C00I C015 1.411(15) . ?
C00J C00L 1.391(13) . ?
C00J C018 1.407(14) . ?
C00K C00S 1.413(14) . ?
C00K C01C 1.381(16) . ?
C00L C016 1.415(14) . ?
C00M C015 1.389(14) . ?
C00M C01C 1.396(15) . ?
C00N C017 1.379(15) . ?
C00N C01A 1.383(15) . ?
C00N C01I 1.507(15) . ?
C00O C00P 1.543(14) . ?
C00P C010 1.545(13) . ?
C00Q C00R 1.388(15) . ?
C00Q C016 1.391(14) . ?
C00R C018 1.400(16) . ?
C00R C01H 1.509(15) . ?
C00T C00Y 1.392(13) . ?
C00T C017 1.402(15) . ?
C00U C00Z 1.376(15) . ?
C00U C012 1.405(14) . ?
C00V C00Y 1.400(13) . ?
C00V C01A 1.389(15) . ?
C00W C01B 1.536(13) . ?
C00X C01B 1.533(15) . ?
C00Z C019 1.386(16) . ?
C013 C014 1.540(14) . ?
C013 C01B 1.542(14) . ?
